data_1536699
loop_
_publ_author_name
'Pompetzki, M.'
'Dinnebier, R.E.'
'Jansen, M.'

_publ_section_title
;
 Sodium dithiophosphate(V): crystal structure, sodium ionic conductivity
 and dismutation
;
_journal_name_full 'Solid State Sciences'
_journal_page_first 1439
_journal_page_last 1444
_journal_volume 5
_journal_year 2003
_chemical_formula_sum 'Na3 O2 P S2'
_chemical_name_systematic 'Na3 (P S2 O2)'
_space_group_IT_number 61
_symmetry_space_group_name_Hall '-P 2ac 2ab'
_symmetry_space_group_name_H-M 'P b c a'
_cell_angle_alpha 90
_cell_angle_beta 90
_cell_angle_gamma 90
_cell_formula_units_Z 8
_cell_length_a 17.53589
_cell_length_b 11.30444
_cell_length_c 5.86555
_cell_volume 1162.748
_citation_journal_id_ASTM SSSCFJ
_cod_data_source_file Pompetzki_SSSCFJ_2003_1001.cif
_cod_data_source_block Na3O2P1S2
_cod_original_formula_sum 'Na3 O2 P1 S2'
_cod_database_code 1536699

loop_
_symmetry_equiv_pos_as_xyz
x,y,z
-x+1/2,-y,z+1/2
x+1/2,-y+1/2,-z
-x,y+1/2,-z+1/2
-x,-y,-z
x-1/2,y,-z-1/2
-x-1/2,y-1/2,z
x,-y-1/2,z-1/2

loop_
_atom_site_label
_atom_site_type_symbol
_atom_site_fract_x
_atom_site_fract_y
_atom_site_fract_z
_atom_site_occupancy
_atom_site_U_iso_or_equiv
P4 P+5 0.89 0.9427 0.1783 1 0.0
O1 O-2 0.9576 0.8695 0.266 1 0.0
O2 O-2 0.8847 0.9377 -0.0864 1 0.0
Na3 Na+1 0.9463 0.6725 0.1537 1 0.0
Na2 Na+1 0.5915 0.8784 0.2612 1 0.0
S2 S-2 0.8976 0.1161 0.2734 1 0.0
S1 S-2 0.7911 0.8759 0.3116 1 0.0
Na1 Na+1 0.7644 0.6191 0.308 1 0.0
